data_4071207
loop_
_publ_author_name
'Ionkin, Alex S.'
'Marshall, William J.'
'Adelman, Douglas J.'
'Fones, Barbara Bobik'
'Fish, Brian M.'
'Schiffhauer, Matthew F.'

_publ_section_title
;
 Modification of Iron(II) Tridentate Bis(imino)pyridine Complexes by a
 Boryl Group for the Production of \a-Olefins at High Temperature&#x2020;
;
_journal_issue 8
_journal_name_full Organometallics
_journal_page_first 1902
_journal_paper_doi 10.1021/om800036b
_journal_volume 27
_journal_year 2008
_chemical_formula_sum 'C30 H36 B Cl2 Fe N3 O2'
_chemical_formula_weight 608.18
_chemical_name_systematic
;
 ?
;
_space_group_IT_number 14
_symmetry_cell_setting monoclinic
_symmetry_space_group_name_Hall '-P 2ybc'
_symmetry_space_group_name_H-M 'P 1 21/c 1'
_atom_sites_solution_hydrogens geom
_atom_sites_solution_primary direct
_atom_sites_solution_secondary difmap
_audit_creation_method SHELXL-97
_cell_angle_alpha 90.00
_cell_angle_beta 101.311(5)
_cell_angle_gamma 90.00
_cell_formula_units_Z 4
_cell_length_a 14.116(4)
_cell_length_b 15.902(5)
_cell_length_c 14.105(4)
_cell_measurement_temperature 293(2)
_cell_volume 3104.7(16)
_computing_cell_refinement 'Bruker XSCANS'
_computing_data_collection 'Bruker XSCANS'
_computing_data_reduction 'Bruker SHELXTL'
_computing_molecular_graphics 'Bruker SHELXTL'
_computing_publication_material 'Bruker SHELXTL'
_computing_structure_refinement 'SHELXL-97 (Sheldrick, 1997)'
_computing_structure_solution 'SHELXS-97 (Sheldrick, 1990)'
_diffrn_ambient_temperature 293(2)
_diffrn_measured_fraction_theta_full 0.984
_diffrn_measured_fraction_theta_max 0.984
_diffrn_measurement_device_type 'Bruker P4'
_diffrn_measurement_method '\w scans'
_diffrn_radiation_monochromator graphite
_diffrn_radiation_source 'fine-focus sealed tube'
_diffrn_radiation_type MoK\a
_diffrn_radiation_wavelength 0.71073
_diffrn_reflns_av_R_equivalents 0.0836
_diffrn_reflns_av_sigmaI/netI 0.0932
_diffrn_reflns_limit_h_max 17
_diffrn_reflns_limit_h_min -18
_diffrn_reflns_limit_k_max 21
_diffrn_reflns_limit_k_min -21
_diffrn_reflns_limit_l_max 16
_diffrn_reflns_limit_l_min -18
_diffrn_reflns_number 25834
_diffrn_reflns_theta_full 28.51
_diffrn_reflns_theta_max 28.51
_diffrn_reflns_theta_min 1.95
_exptl_absorpt_coefficient_mu 0.688
_exptl_absorpt_correction_type none
_exptl_crystal_colour blue
_exptl_crystal_density_diffrn 1.301
_exptl_crystal_density_method 'not measured'
_exptl_crystal_description prism
_exptl_crystal_F_000 1272
_exptl_crystal_size_max 0.500
_exptl_crystal_size_mid 0.240
_exptl_crystal_size_min 0.150
_refine_diff_density_max 0.659
_refine_diff_density_min -0.793
_refine_diff_density_rms 0.073
_refine_ls_extinction_method none
_refine_ls_goodness_of_fit_ref 0.999
_refine_ls_hydrogen_treatment riding
_refine_ls_matrix_type full
_refine_ls_number_parameters 361
_refine_ls_number_reflns 7769
_refine_ls_number_restraints 0
_refine_ls_restrained_S_all 0.999
_refine_ls_R_factor_all 0.0991
_refine_ls_R_factor_gt 0.0516
_refine_ls_shift/su_max 0.005
_refine_ls_shift/su_mean 0.000
_refine_ls_structure_factor_coef Fsqd
_refine_ls_weighting_details 'calc w=1/[\s^2^(Fo^2^)+(0.0670P)^2^+0.0000P] where P=(Fo^2^+2Fc^2^)/3'
_refine_ls_weighting_scheme calc
_refine_ls_wR_factor_gt 0.1249
_refine_ls_wR_factor_ref 0.1486
_reflns_number_gt 4802
_reflns_number_total 7769
_reflns_threshold_expression >2sigma(I)
_cod_data_source_file om800036b-file001.cif
_cod_data_source_block 05212
_cod_depositor_comments
;
The following automatic conversions were performed:

'_symmetry_cell_setting' value 'Monoclinic' changed to 'monoclinic'
according to /home/saulius/struct/CIF-dictionaries/cif_core.dic
dictionary named 'cif_core.dic' version 2.4.1 from 2010-06-29.

Automatic conversion script
Id: cif_fix_values 1715 2011-07-08 13:25:40Z adriana 
;
_cod_original_sg_symbol_H-M P2(1)/c
_cod_database_code 4071207

loop_
_symmetry_equiv_pos_as_xyz
'x, y, z'
'-x, y+1/2, -z+1/2'
'-x, -y, -z'
'x, -y-1/2, z-1/2'

loop_
_atom_site_label
_atom_site_type_symbol
_atom_site_fract_x
_atom_site_fract_y
_atom_site_fract_z
_atom_site_U_iso_or_equiv
_atom_site_adp_type
_atom_site_occupancy
_atom_site_symmetry_multiplicity
_atom_site_calc_flag
_atom_site_refinement_flags
Fe1 Fe 0.04782(3) 0.20937(2) 0.82797(3) 0.03152(13) Uani 1 1 d .
Cl1 Cl -0.04770(6) 0.10860(4) 0.87219(6) 0.0489(2) Uani 1 1 d .
N1 N 0.17550(15) 0.20924(12) 0.95144(16) 0.0304(5) Uani 1 1 d .
C1 C 0.20551(19) 0.28140(15) 0.9860(2) 0.0325(6) Uani 1 1 d .
O1 O -0.44130(15) 0.10822(13) 0.44556(15) 0.0462(5) Uani 1 1 d .
B1 B -0.3577(2) 0.1453(2) 0.4327(2) 0.0380(7) Uani 1 1 d .
Cl2 Cl 0.11799(6) 0.16132(4) 0.70232(6) 0.0450(2) Uani 1 1 d .
N2 N 0.07266(15) 0.33641(12) 0.87170(16) 0.0295(5) Uani 1 1 d .
O2 O -0.35024(14) 0.15121(12) 0.33769(14) 0.0430(5) Uani 1 1 d .
C2 C 0.14744(19) 0.35511(16) 0.94290(19) 0.0310(6) Uani 1 1 d .
N3 N -0.06628(16) 0.28693(13) 0.73583(17) 0.0339(5) Uani 1 1 d .
C3 C 0.1664(2) 0.43860(17) 0.9718(2) 0.0412(7) Uani 1 1 d .
H3A H 0.2177 0.4516 1.0218 0.049 Uiso 1 1 calc R
C4 C 0.1079(2) 0.50124(17) 0.9253(2) 0.0456(7) Uani 1 1 d .
H4A H 0.1200 0.5570 0.9435 0.055 Uiso 1 1 calc R
C5 C 0.0315(2) 0.48165(17) 0.8518(2) 0.0396(7) Uani 1 1 d .
H5A H -0.0083 0.5236 0.8199 0.048 Uiso 1 1 calc R
C6 C 0.01532(19) 0.39734(15) 0.8264(2) 0.0323(6) Uani 1 1 d .
C7 C -0.06403(19) 0.36725(16) 0.7480(2) 0.0346(6) Uani 1 1 d .
C8 C 0.2926(2) 0.29637(17) 1.0629(2) 0.0402(7) Uani 1 1 d .
H8A H 0.3234 0.2437 1.0826 0.060 Uiso 1 1 calc R
H8B H 0.2736 0.3229 1.1174 0.060 Uiso 1 1 calc R
H8C H 0.3368 0.3322 1.0383 0.060 Uiso 1 1 calc R
C9 C -0.1310(2) 0.43061(18) 0.6921(2) 0.0492(8) Uani 1 1 d .
H9A H -0.1829 0.4021 0.6502 0.074 Uiso 1 1 calc R
H9B H -0.0962 0.4645 0.6541 0.074 Uiso 1 1 calc R
H9C H -0.1567 0.4659 0.7361 0.074 Uiso 1 1 calc R
C10 C 0.22720(18) 0.13407(15) 0.9881(2) 0.0308(6) Uani 1 1 d .
C11 C 0.19511(19) 0.08755(16) 1.0603(2) 0.0323(6) Uani 1 1 d .
C12 C 0.24290(19) 0.01292(16) 1.0910(2) 0.0354(6) Uani 1 1 d .
H12A H 0.2216 -0.0191 1.1379 0.042 Uiso 1 1 calc R
C13 C 0.32139(19) -0.01540(16) 1.0539(2) 0.0358(6) Uani 1 1 d .
C14 C 0.35269(19) 0.03414(16) 0.9851(2) 0.0366(6) Uani 1 1 d .
H14A H 0.4065 0.0170 0.9613 0.044 Uiso 1 1 calc R
C15 C 0.30667(19) 0.10842(16) 0.9505(2) 0.0343(6) Uani 1 1 d .
C16 C 0.1121(2) 0.11611(17) 1.1040(2) 0.0424(7) Uani 1 1 d .
H16A H 0.1043 0.0784 1.1550 0.064 Uiso 1 1 calc R
H16B H 0.0542 0.1165 1.0553 0.064 Uiso 1 1 calc R
H16C H 0.1248 0.1718 1.1298 0.064 Uiso 1 1 calc R
C17 C 0.3693(2) -0.09796(18) 1.0862(3) 0.0501(8) Uani 1 1 d .
H17A H 0.3691 -0.1064 1.1536 0.075 Uiso 1 1 calc R
H17B H 0.4347 -0.0973 1.0764 0.075 Uiso 1 1 calc R
H17C H 0.3345 -0.1429 1.0493 0.075 Uiso 1 1 calc R
C18 C 0.3440(2) 0.1611(2) 0.8775(2) 0.0483(8) Uani 1 1 d .
H18A H 0.3881 0.1285 0.8486 0.072 Uiso 1 1 calc R
H18B H 0.3768 0.2094 0.9088 0.072 Uiso 1 1 calc R
H18C H 0.2909 0.1790 0.8282 0.072 Uiso 1 1 calc R
C19 C -0.13801(19) 0.25074(16) 0.6607(2) 0.0336(6) Uani 1 1 d .
C20 C -0.2166(2) 0.20901(19) 0.6844(2) 0.0451(7) Uani 1 1 d .
H20A H -0.2225 0.2039 0.7487 0.054 Uiso 1 1 calc R
C21 C -0.2859(2) 0.1752(2) 0.6119(2) 0.0448(7) Uani 1 1 d .
H21A H -0.3391 0.1484 0.6281 0.054 Uiso 1 1 calc R
C22 C -0.2786(2) 0.18006(17) 0.5150(2) 0.0369(6) Uani 1 1 d .
C23 C -0.1974(2) 0.21981(17) 0.4942(2) 0.0405(7) Uani 1 1 d .
H23A H -0.1903 0.2233 0.4302 0.049 Uiso 1 1 calc R
C24 C -0.1269(2) 0.25433(18) 0.5657(2) 0.0402(7) Uani 1 1 d .
H24A H -0.0727 0.2797 0.5499 0.048 Uiso 1 1 calc R
C25 C -0.4885(2) 0.07312(19) 0.3519(2) 0.0438(7) Uani 1 1 d .
C26 C -0.4440(2) 0.12884(19) 0.2804(2) 0.0437(7) Uani 1 1 d .
C27 C -0.4587(3) -0.0187(2) 0.3525(3) 0.0630(10) Uani 1 1 d .
H27A H -0.4755 -0.0463 0.4074 0.095 Uiso 1 1 calc R
H27B H -0.3902 -0.0223 0.3562 0.095 Uiso 1 1 calc R
H27C H -0.4916 -0.0454 0.2942 0.095 Uiso 1 1 calc R
C28 C -0.5964(2) 0.0801(2) 0.3429(3) 0.0597(9) Uani 1 1 d .
H28A H -0.6168 0.0444 0.3900 0.090 Uiso 1 1 calc R
H28B H -0.6280 0.0630 0.2792 0.090 Uiso 1 1 calc R
H28C H -0.6132 0.1373 0.3537 0.090 Uiso 1 1 calc R
C29 C -0.4288(3) 0.0839(3) 0.1906(3) 0.0668(10) Uani 1 1 d .
H29A H -0.3877 0.0361 0.2085 0.100 Uiso 1 1 calc R
H29B H -0.3990 0.1215 0.1519 0.100 Uiso 1 1 calc R
H29C H -0.4900 0.0656 0.1542 0.100 Uiso 1 1 calc R
C30 C -0.4975(3) 0.2112(2) 0.2544(3) 0.0648(10) Uani 1 1 d .
H30A H -0.4610 0.2463 0.2194 0.097 Uiso 1 1 calc R
H30B H -0.5055 0.2393 0.3125 0.097 Uiso 1 1 calc R
H30C H -0.5597 0.1999 0.2150 0.097 Uiso 1 1 calc R

loop_
_atom_site_aniso_label
_atom_site_aniso_U_11
_atom_site_aniso_U_22
_atom_site_aniso_U_33
_atom_site_aniso_U_23
_atom_site_aniso_U_13
_atom_site_aniso_U_12
Fe1 0.0400(2) 0.02545(19) 0.0282(2) -0.00289(17) 0.00450(17) -0.00298(15)
Cl1 0.0548(4) 0.0439(4) 0.0492(5) 0.0024(4) 0.0132(4) -0.0156(3)
N1 0.0373(12) 0.0290(11) 0.0256(12) 0.0020(10) 0.0077(10) -0.0004(9)
C1 0.0400(14) 0.0333(13) 0.0246(14) 0.0002(12) 0.0070(12) -0.0017(11)
O1 0.0504(12) 0.0586(13) 0.0276(11) -0.0056(10) 0.0025(9) -0.0125(10)
B1 0.0418(18) 0.0409(17) 0.0296(18) -0.0050(15) 0.0028(14) 0.0016(14)
Cl2 0.0604(5) 0.0407(4) 0.0383(4) -0.0057(3) 0.0203(4) -0.0049(3)
N2 0.0339(11) 0.0293(11) 0.0249(12) 0.0016(10) 0.0049(9) -0.0010(9)
O2 0.0449(11) 0.0534(12) 0.0284(11) -0.0066(10) 0.0016(9) -0.0042(9)
C2 0.0378(14) 0.0327(13) 0.0222(14) -0.0004(12) 0.0052(11) -0.0009(11)
N3 0.0390(12) 0.0337(11) 0.0277(13) -0.0022(10) 0.0038(10) -0.0048(10)
C3 0.0486(17) 0.0337(14) 0.0371(17) -0.0052(14) -0.0024(14) -0.0043(12)
C4 0.0593(19) 0.0251(13) 0.0489(19) -0.0031(14) 0.0021(16) -0.0021(13)
C5 0.0490(16) 0.0300(13) 0.0370(17) -0.0008(13) 0.0017(13) -0.0014(12)
C6 0.0382(14) 0.0285(13) 0.0296(15) 0.0015(12) 0.0053(12) 0.0001(11)
C7 0.0386(14) 0.0345(13) 0.0294(15) 0.0008(13) 0.0031(12) -0.0005(11)
C8 0.0432(16) 0.0391(15) 0.0350(16) -0.0032(14) -0.0005(13) -0.0005(12)
C9 0.0548(19) 0.0396(16) 0.0459(19) 0.0003(15) -0.0076(15) 0.0048(14)
C10 0.0366(14) 0.0274(12) 0.0276(14) -0.0010(12) 0.0047(12) -0.0001(10)
C11 0.0378(14) 0.0313(13) 0.0276(14) -0.0011(12) 0.0059(12) -0.0018(11)
C12 0.0415(15) 0.0323(13) 0.0315(15) 0.0047(12) 0.0053(12) -0.0026(11)
C13 0.0361(14) 0.0307(13) 0.0372(16) -0.0022(13) -0.0010(12) -0.0003(11)
C14 0.0356(14) 0.0380(14) 0.0362(16) -0.0048(13) 0.0073(12) 0.0024(11)
C15 0.0355(14) 0.0354(14) 0.0316(15) -0.0006(13) 0.0059(12) -0.0012(11)
C16 0.0506(17) 0.0381(15) 0.0431(18) 0.0033(14) 0.0200(15) 0.0038(13)
C17 0.0487(18) 0.0368(15) 0.061(2) 0.0011(16) 0.0025(16) 0.0037(13)
C18 0.0476(17) 0.0576(19) 0.045(2) 0.0111(16) 0.0217(16) 0.0084(14)
C19 0.0419(15) 0.0299(13) 0.0258(14) 0.0000(12) -0.0009(12) 0.0016(11)
C20 0.0485(17) 0.0576(18) 0.0290(16) -0.0070(15) 0.0070(13) -0.0133(14)
C21 0.0444(17) 0.0565(18) 0.0334(17) -0.0049(15) 0.0074(14) -0.0140(14)
C22 0.0431(15) 0.0364(14) 0.0291(15) -0.0022(13) 0.0020(13) -0.0015(12)
C23 0.0503(17) 0.0431(16) 0.0262(15) 0.0034(13) 0.0032(13) -0.0031(13)
C24 0.0425(16) 0.0450(16) 0.0324(16) 0.0031(14) 0.0056(13) -0.0086(13)
C25 0.0461(17) 0.0490(17) 0.0317(16) -0.0100(14) -0.0031(13) -0.0033(13)
C26 0.0447(16) 0.0566(18) 0.0267(15) -0.0097(15) -0.0010(13) -0.0002(14)
C27 0.075(2) 0.0475(19) 0.059(2) -0.0054(18) -0.0053(19) -0.0042(17)
C28 0.0500(19) 0.073(2) 0.052(2) -0.016(2) 0.0013(17) -0.0101(17)
C29 0.067(2) 0.093(3) 0.040(2) -0.028(2) 0.0076(17) -0.010(2)
C30 0.066(2) 0.072(2) 0.051(2) 0.0098(19) -0.0008(18) 0.0106(19)

loop_
_atom_type_symbol
_atom_type_description
_atom_type_scat_dispersion_real
_atom_type_scat_dispersion_imag
_atom_type_scat_source
C C 0.0033 0.0016 'International Tables Vol C Tables 4.2.6.8 and 6.1.1.4'
H H 0.0000 0.0000 'International Tables Vol C Tables 4.2.6.8 and 6.1.1.4'
B B 0.0013 0.0007 'International Tables Vol C Tables 4.2.6.8 and 6.1.1.4'
N N 0.0061 0.0033 'International Tables Vol C Tables 4.2.6.8 and 6.1.1.4'
O O 0.0106 0.0060 'International Tables Vol C Tables 4.2.6.8 and 6.1.1.4'
Cl Cl 0.1484 0.1585 'International Tables Vol C Tables 4.2.6.8 and 6.1.1.4'
Fe Fe 0.3463 0.8444 'International Tables Vol C Tables 4.2.6.8 and 6.1.1.4'

loop_
_geom_angle_atom_site_label_1
_geom_angle_atom_site_label_2
_geom_angle_atom_site_label_3
_geom_angle
N2 Fe1 N3 72.68(8)
N2 Fe1 N1 73.37(8)
N3 Fe1 N1 146.01(8)
N2 Fe1 Cl1 131.97(6)
N3 Fe1 Cl1 98.69(6)
N1 Fe1 Cl1 102.52(6)
N2 Fe1 Cl2 117.66(6)
N3 Fe1 Cl2 96.00(6)
N1 Fe1 Cl2 101.18(6)
Cl1 Fe1 Cl2 110.13(3)
C1 N1 C10 119.9(2)
C1 N1 Fe1 116.57(17)
C10 N1 Fe1 123.43(16)
N1 C1 C2 115.7(2)
N1 C1 C8 125.6(2)
C2 C1 C8 118.7(2)
B1 O1 C25 107.2(2)
O1 B1 O2 113.3(3)
O1 B1 C22 124.8(3)
O2 B1 C22 121.9(3)
C2 N2 C6 120.6(2)
C2 N2 Fe1 119.35(17)
C6 N2 Fe1 119.98(18)
B1 O2 C26 107.0(2)
N2 C2 C3 120.4(2)
N2 C2 C1 114.9(2)
C3 C2 C1 124.7(3)
C7 N3 C19 119.4(2)
C7 N3 Fe1 118.30(19)
C19 N3 Fe1 122.17(16)
C4 C3 C2 119.0(3)
C3 C4 C5 120.2(3)
C4 C5 C6 118.4(3)
N2 C6 C5 121.3(3)
N2 C6 C7 114.6(2)
C5 C6 C7 124.1(2)
N3 C7 C6 114.4(2)
N3 C7 C9 127.0(3)
C6 C7 C9 118.7(2)
C15 C10 C11 121.4(2)
C15 C10 N1 119.7(2)
C11 C10 N1 119.0(2)
C12 C11 C10 118.0(2)
C12 C11 C16 120.1(2)
C10 C11 C16 121.9(2)
C13 C12 C11 122.2(2)
C14 C13 C12 117.8(2)
C14 C13 C17 121.4(2)
C12 C13 C17 120.8(3)
C13 C14 C15 122.5(2)
C14 C15 C10 118.1(2)
C14 C15 C18 120.8(2)
C10 C15 C18 121.0(2)
C24 C19 C20 120.1(3)
C24 C19 N3 120.2(2)
C20 C19 N3 119.7(2)
C21 C20 C19 119.4(3)
C20 C21 C22 121.9(3)
C23 C22 C21 117.1(3)
C23 C22 B1 120.5(3)
C21 C22 B1 122.4(3)
C24 C23 C22 122.1(3)
C19 C24 C23 119.3(3)
O1 C25 C28 108.7(2)
O1 C25 C27 106.5(3)
C28 C25 C27 110.2(3)
O1 C25 C26 101.3(2)
C28 C25 C26 115.6(3)
C27 C25 C26 113.7(3)
O2 C26 C29 108.7(2)
O2 C26 C30 106.2(2)
C29 C26 C30 110.6(3)
O2 C26 C25 102.5(2)
C29 C26 C25 114.5(3)
C30 C26 C25 113.6(3)

loop_
_geom_bond_atom_site_label_1
_geom_bond_atom_site_label_2
_geom_bond_distance
Fe1 N2 2.121(2)
Fe1 N3 2.232(2)
Fe1 N1 2.247(2)
Fe1 Cl1 2.2594(9)
Fe1 Cl2 2.3227(9)
N1 C1 1.285(3)
N1 C10 1.443(3)
C1 C2 1.490(4)
C1 C8 1.490(4)
O1 B1 1.363(4)
O1 C25 1.468(3)
B1 O2 1.368(4)
B1 C22 1.547(4)
N2 C2 1.340(3)
N2 C6 1.341(3)
O2 C26 1.453(3)
C2 C3 1.399(4)
N3 C7 1.288(3)
N3 C19 1.435(3)
C3 C4 1.376(4)
C4 C5 1.376(4)
C5 C6 1.395(4)
C6 C7 1.491(4)
C7 C9 1.496(4)
C10 C15 1.392(3)
C10 C11 1.404(4)
C11 C12 1.392(4)
C11 C16 1.497(4)
C12 C13 1.390(4)
C13 C14 1.388(4)
C13 C17 1.506(4)
C14 C15 1.390(4)
C15 C18 1.501(4)
C19 C24 1.380(4)
C19 C20 1.389(4)
C20 C21 1.378(4)
C21 C22 1.393(4)
C22 C23 1.389(4)
C23 C24 1.384(4)
C25 C28 1.508(4)
C25 C27 1.519(4)
C25 C26 1.564(4)
C26 C29 1.505(4)
C26 C30 1.520(4)

loop_
_geom_torsion_atom_site_label_1
_geom_torsion_atom_site_label_2
_geom_torsion_atom_site_label_3
_geom_torsion_atom_site_label_4
_geom_torsion
N2 Fe1 N1 C1 -3.13(18)
N3 Fe1 N1 C1 -6.3(3)
Cl1 Fe1 N1 C1 -133.57(18)
Cl2 Fe1 N1 C1 112.65(18)
N2 Fe1 N1 C10 -179.1(2)
N3 Fe1 N1 C10 177.76(16)
Cl1 Fe1 N1 C10 50.45(18)
Cl2 Fe1 N1 C10 -63.34(18)
C10 N1 C1 C2 179.7(2)
Fe1 N1 C1 C2 3.5(3)
C10 N1 C1 C8 0.5(4)
Fe1 N1 C1 C8 -175.6(2)
C25 O1 B1 O2 9.8(3)
C25 O1 B1 C22 -171.5(3)
N3 Fe1 N2 C2 -179.7(2)
N1 Fe1 N2 C2 2.17(18)
Cl1 Fe1 N2 C2 94.22(19)
Cl2 Fe1 N2 C2 -91.95(19)
N3 Fe1 N2 C6 -1.42(18)
N1 Fe1 N2 C6 -179.6(2)
Cl1 Fe1 N2 C6 -87.5(2)
Cl2 Fe1 N2 C6 86.29(19)
O1 B1 O2 C26 10.2(3)
C22 B1 O2 C26 -168.5(3)
C6 N2 C2 C3 0.6(4)
Fe1 N2 C2 C3 178.84(18)
C6 N2 C2 C1 -179.4(2)
Fe1 N2 C2 C1 -1.2(3)
N1 C1 C2 N2 -1.7(3)
C8 C1 C2 N2 177.5(2)
N1 C1 C2 C3 178.3(2)
C8 C1 C2 C3 -2.5(4)
N2 Fe1 N3 C7 1.77(19)
N1 Fe1 N3 C7 4.9(3)
Cl1 Fe1 N3 C7 133.15(19)
Cl2 Fe1 N3 C7 -115.4(2)
N2 Fe1 N3 C19 178.3(2)
N1 Fe1 N3 C19 -178.58(16)
Cl1 Fe1 N3 C19 -50.35(19)
Cl2 Fe1 N3 C19 61.13(19)
N2 C2 C3 C4 -0.9(4)
C1 C2 C3 C4 179.1(3)
C2 C3 C4 C5 0.5(4)
C3 C4 C5 C6 0.1(4)
C2 N2 C6 C5 0.0(4)
Fe1 N2 C6 C5 -178.2(2)
C2 N2 C6 C7 179.2(2)
Fe1 N2 C6 C7 1.0(3)
C4 C5 C6 N2 -0.4(4)
C4 C5 C6 C7 -179.5(3)
C19 N3 C7 C6 -178.4(2)
Fe1 N3 C7 C6 -1.8(3)
C19 N3 C7 C9 1.1(4)
Fe1 N3 C7 C9 177.7(2)
N2 C6 C7 N3 0.6(3)
C5 C6 C7 N3 179.8(3)
N2 C6 C7 C9 -179.0(2)
C5 C6 C7 C9 0.2(4)
C1 N1 C10 C15 -84.6(3)
Fe1 N1 C10 C15 91.3(3)
C1 N1 C10 C11 96.3(3)
Fe1 N1 C10 C11 -87.8(3)
C15 C10 C11 C12 -2.4(4)
N1 C10 C11 C12 176.7(2)
C15 C10 C11 C16 177.6(3)
N1 C10 C11 C16 -3.3(4)
C10 C11 C12 C13 1.2(4)
C16 C11 C12 C13 -178.8(3)
C11 C12 C13 C14 1.0(4)
C11 C12 C13 C17 -177.9(3)
C12 C13 C14 C15 -2.2(4)
C17 C13 C14 C15 176.7(3)
C13 C14 C15 C10 1.1(4)
C13 C14 C15 C18 178.8(3)
C11 C10 C15 C14 1.3(4)
N1 C10 C15 C14 -177.8(2)
C11 C10 C15 C18 -176.4(3)
N1 C10 C15 C18 4.5(4)
C7 N3 C19 C24 77.5(3)
Fe1 N3 C19 C24 -99.0(3)
C7 N3 C19 C20 -105.2(3)
Fe1 N3 C19 C20 78.4(3)
C24 C19 C20 C21 -3.4(4)
N3 C19 C20 C21 179.2(3)
C19 C20 C21 C22 1.4(5)
C20 C21 C22 C23 0.7(5)
C20 C21 C22 B1 -177.6(3)
O1 B1 C22 C23 -177.5(3)
O2 B1 C22 C23 1.0(4)
O1 B1 C22 C21 0.8(5)
O2 B1 C22 C21 179.3(3)
C21 C22 C23 C24 -0.8(4)
B1 C22 C23 C24 177.6(3)
C20 C19 C24 C23 3.3(4)
N3 C19 C24 C23 -179.3(2)
C22 C23 C24 C19 -1.2(4)
B1 O1 C25 C28 -145.9(3)
B1 O1 C25 C27 95.5(3)
B1 O1 C25 C26 -23.7(3)
B1 O2 C26 C29 -145.8(3)
B1 O2 C26 C30 95.2(3)
B1 O2 C26 C25 -24.2(3)
O1 C25 C26 O2 28.7(3)
C28 C25 C26 O2 146.0(2)
C27 C25 C26 O2 -85.1(3)
O1 C25 C26 C29 146.2(3)
C28 C25 C26 C29 -96.5(3)
C27 C25 C26 C29 32.3(4)
O1 C25 C26 C30 -85.3(3)
C28 C25 C26 C30 31.9(4)
C27 C25 C26 C30 160.8(3)
